data_4326957
loop_
_publ_author_name
'Michael T. Mock'
'Robert G. Potter'
'Molly J. O'Hagan'
'Donald M. Camaioni'
'William G. Dougherty'
'W. Scott Kassel'
'Daniel L. DuBois'

_publ_section_title
;
 Synthesis and Hydride Transfer Reactions of Cobalt and Nickel Hydride
 Complexes to BX3 Compounds
;
_journal_name_full 'Inorganic Chemistry'
_journal_page_first 11914
_journal_page_last 11928
_journal_paper_doi 10.1021/ic200857x
_journal_volume 50
_journal_year 2011
_chemical_formula_sum 'C78 H105 B4 Co2 F16 N3 P8'
_chemical_formula_weight 1797.51
_chemical_name_systematic
; 
 ? 
;
_space_group_IT_number 14
_symmetry_cell_setting monoclinic
_symmetry_space_group_name_Hall '-P 2ybc'
_symmetry_space_group_name_H-M 'P 1 21/c 1'
_atom_sites_solution_hydrogens geom
_atom_sites_solution_primary direct
_atom_sites_solution_secondary difmap
_audit_creation_method SHELXL-97
_cell_angle_alpha 90.00
_cell_angle_beta 91.1260(10)
_cell_angle_gamma 90.00
_cell_formula_units_Z 4
_cell_length_a 22.7320(6)
_cell_length_b 19.6783(5)
_cell_length_c 19.1975(5)
_cell_measurement_reflns_used 9945
_cell_measurement_temperature 100(2)
_cell_measurement_theta_max 33.06
_cell_measurement_theta_min 2.32
_cell_volume 8585.9(4)
_computing_cell_refinement 'Bruker SAINT'
_computing_data_collection 'Bruker APEX2'
_computing_data_reduction 'Bruker SAINT'
_computing_molecular_graphics 'Bruker SHELXTL'
_computing_publication_material 'Bruker SHELXTL'
_computing_structure_refinement 'SHELXL-97 (Sheldrick, 2008)'
_computing_structure_solution 'SHELXS-97 (Sheldrick, 2008)'
_diffrn_ambient_temperature 100(2)
_diffrn_measured_fraction_theta_full 1.000
_diffrn_measured_fraction_theta_max 0.993
_diffrn_measurement_device_type 'Bruker APEX-II CCD'
_diffrn_measurement_method '\f and \w scans'
_diffrn_radiation_monochromator graphite
_diffrn_radiation_source 'fine-focus sealed tube'
_diffrn_radiation_type MoK\a
_diffrn_radiation_wavelength 0.71073
_diffrn_reflns_av_R_equivalents 0.0546
_diffrn_reflns_av_sigmaI/netI 0.0590
_diffrn_reflns_limit_h_max 34
_diffrn_reflns_limit_h_min -34
_diffrn_reflns_limit_k_max 30
_diffrn_reflns_limit_k_min -29
_diffrn_reflns_limit_l_max 29
_diffrn_reflns_limit_l_min -29
_diffrn_reflns_number 130478
_diffrn_reflns_theta_full 25.00
_diffrn_reflns_theta_max 33.17
_diffrn_reflns_theta_min 1.37
_exptl_absorpt_coefficient_mu 0.614
_exptl_absorpt_correction_T_max 0.9300
_exptl_absorpt_correction_T_min 0.8733
_exptl_absorpt_correction_type multi-scan
_exptl_absorpt_process_details SADABS
_exptl_crystal_colour yellow
_exptl_crystal_density_diffrn 1.391
_exptl_crystal_description block
_exptl_crystal_F_000 3728
_exptl_crystal_size_max 0.23
_exptl_crystal_size_mid 0.22
_exptl_crystal_size_min 0.12
_refine_diff_density_max 1.127
_refine_diff_density_min -0.829
_refine_diff_density_rms 0.082
_refine_ls_extinction_method none
_refine_ls_goodness_of_fit_ref 1.013
_refine_ls_hydrogen_treatment constr
_refine_ls_matrix_type full
_refine_ls_number_parameters 1041
_refine_ls_number_reflns 32599
_refine_ls_number_restraints 112
_refine_ls_restrained_S_all 1.052
_refine_ls_R_factor_all 0.0818
_refine_ls_R_factor_gt 0.0453
_refine_ls_shift/su_max 0.002
_refine_ls_shift/su_mean 0.000
_refine_ls_structure_factor_coef Fsqd
_refine_ls_weighting_details 'calc w=1/[\s^2^(Fo^2^)+(0.0468P)^2^+4.1617P] where P=(Fo^2^+2Fc^2^)/3'
_refine_ls_weighting_scheme calc
_refine_ls_wR_factor_gt 0.1004
_refine_ls_wR_factor_ref 0.1162
_reflns_number_gt 22038
_reflns_number_total 32599
_reflns_threshold_expression >2sigma(I)
_cod_data_source_file ic200857x_si_001_04.cif
_cod_data_source_block pnl026a_Codedpe2CH3CN_BF42
_cod_database_code 4326957

loop_
_symmetry_equiv_pos_as_xyz
'x, y, z'
'-x, y+1/2, -z+1/2'
'-x, -y, -z'
'x, -y-1/2, z-1/2'

loop_
_atom_site_label
_atom_site_type_symbol
_atom_site_fract_x
_atom_site_fract_y
_atom_site_fract_z
_atom_site_U_iso_or_equiv
_atom_site_adp_type
_atom_site_occupancy
_atom_site_symmetry_multiplicity
_atom_site_calc_flag
_atom_site_refinement_flags
_atom_site_disorder_assembly
_atom_site_disorder_group
Co1 Co 0.391268(10) 0.446261(12) 0.757674(12) 0.01382(5) Uani 1 1 d . . .
Co2 Co 0.117734(10) 0.579737(12) 0.245131(12) 0.01474(5) Uani 1 1 d . . .
B1 B 0.13034(10) 0.48458(13) 0.78973(13) 0.0275(5) Uani 1 1 d . . .
F1 F 0.08653(6) 0.45204(8) 0.75137(8) 0.0456(4) Uani 1 1 d . . .
F2 F 0.11989(7) 0.55404(7) 0.78875(8) 0.0458(4) Uani 1 1 d . . .
F3 F 0.18463(6) 0.47060(9) 0.76250(8) 0.0457(4) Uani 1 1 d . . .
F4 F 0.12962(7) 0.46145(8) 0.85838(8) 0.0482(4) Uani 1 1 d . . .
B2 B 0.12831(11) 0.30653(15) 0.41974(13) 0.0344(6) Uani 1 1 d D . .
F5 F 0.11235(15) 0.37803(14) 0.42850(15) 0.0623(7) Uani 0.655(2) 1 d PD A 1
F6 F 0.18096(10) 0.31059(16) 0.38451(13) 0.0554(7) Uani 0.655(2) 1 d PD A 1
F7 F 0.1245(5) 0.2769(4) 0.4805(3) 0.0668(14) Uani 0.655(2) 1 d PD A 1
F8 F 0.07981(19) 0.2972(3) 0.3727(3) 0.0575(11) Uani 0.655(2) 1 d PD A 1
F5' F 0.1545(3) 0.3658(3) 0.4252(3) 0.0623(7) Uani 0.345(2) 1 d PD A 2
F6' F 0.17300(19) 0.2579(3) 0.4047(3) 0.0554(7) Uani 0.345(2) 1 d PD A 2
F7' F 0.1167(9) 0.2889(9) 0.4911(5) 0.0668(14) Uani 0.345(2) 1 d PD A 2
F8' F 0.0920(4) 0.2779(5) 0.3800(6) 0.0575(11) Uani 0.345(2) 1 d PD A 2
B3 B 0.35343(9) 0.35001(11) 0.26050(11) 0.0209(4) Uani 1 1 d D . .
F9 F 0.32868(7) 0.28727(8) 0.27860(10) 0.0473(5) Uani 0.904(2) 1 d PD B 1
F10 F 0.32465(7) 0.40084(9) 0.29590(9) 0.0375(4) Uani 0.904(2) 1 d PD B 1
F11 F 0.34487(7) 0.35710(10) 0.18927(7) 0.0460(5) Uani 0.904(2) 1 d PD B 1
F12 F 0.41297(7) 0.34919(12) 0.27705(12) 0.0325(4) Uani 0.904(2) 1 d PD B 1
F9' F 0.3295(6) 0.3014(7) 0.2207(8) 0.0473(5) Uani 0.096(2) 1 d PD B 2
F10' F 0.3224(6) 0.3688(8) 0.3156(6) 0.0375(4) Uani 0.096(2) 1 d PD B 2
F11' F 0.3620(6) 0.4058(8) 0.2146(6) 0.0460(5) Uani 0.096(2) 1 d PD B 2
F12' F 0.4083(7) 0.3341(11) 0.2880(13) 0.0325(4) Uani 0.096(2) 1 d PD B 2
B4 B 0.35903(13) 0.73833(13) 0.11065(14) 0.0335(6) Uani 1 1 d . . .
F13 F 0.38998(6) 0.73199(7) 0.17296(7) 0.0372(3) Uani 1 1 d . . .
F14 F 0.30752(8) 0.77256(10) 0.12157(10) 0.0718(6) Uani 1 1 d . . .
F15 F 0.34834(6) 0.67537(7) 0.08079(7) 0.0352(3) Uani 1 1 d . . .
F16 F 0.39366(10) 0.77603(8) 0.06451(8) 0.0646(5) Uani 1 1 d . . .
N1 N 0.31663(7) 0.39149(8) 0.76169(8) 0.0191(3) Uani 1 1 d . . .
N2 N 0.05361(7) 0.51995(8) 0.28378(8) 0.0192(3) Uani 1 1 d . . .
N3 N 0.1134(9) 0.5055(8) 0.5675(8) 0.0785(19) Uani 0.310(13) 1 d P C 1
N3' N 0.0890(4) 0.4814(4) 0.5602(3) 0.0785(19) Uani 0.690(13) 1 d P C 2
P1 P 0.42404(2) 0.38303(2) 0.66853(2) 0.01644(9) Uani 1 1 d . . .
P2 P 0.44466(2) 0.37253(2) 0.82614(2) 0.01673(9) Uani 1 1 d . . .
P3 P 0.36164(2) 0.51286(2) 0.84582(2) 0.01592(9) Uani 1 1 d . . .
P4 P 0.35424(2) 0.52992(2) 0.68860(2) 0.01698(9) Uani 1 1 d . . .
P5 P 0.15453(2) 0.60220(2) 0.35198(2) 0.01715(9) Uani 1 1 d . . .
P6 P 0.18237(2) 0.49159(2) 0.24759(2) 0.01690(9) Uani 1 1 d . . .
P7 P 0.08624(2) 0.56045(2) 0.13442(2) 0.01657(9) Uani 1 1 d . . .
P8 P 0.06218(2) 0.67583(2) 0.23740(2) 0.01839(9) Uani 1 1 d . . .
C1 C 0.33213(9) 0.31465(11) 0.60019(11) 0.0274(4) Uani 1 1 d . . .
H1A H 0.3293 0.2889 0.6419 0.033 Uiso 1 1 calc R . .
C2 C 0.29283(10) 0.30307(12) 0.54464(13) 0.0349(5) Uani 1 1 d . . .
H2A H 0.2631 0.2694 0.5489 0.042 Uiso 1 1 calc R . .
C3 C 0.29651(10) 0.33982(13) 0.48362(13) 0.0366(5) Uani 1 1 d . . .
H3A H 0.2691 0.3319 0.4465 0.044 Uiso 1 1 calc R . .
C4 C 0.34015(10) 0.38809(12) 0.47679(11) 0.0322(5) Uani 1 1 d . . .
H4A H 0.3433 0.4127 0.4345 0.039 Uiso 1 1 calc R . .
C5 C 0.37958(9) 0.40085(10) 0.53183(10) 0.0244(4) Uani 1 1 d . . .
H5A H 0.4092 0.4345 0.5270 0.029 Uiso 1 1 calc R . .
C6 C 0.37582(8) 0.36452(10) 0.59401(10) 0.0216(4) Uani 1 1 d . . .
C7 C 0.51763(9) 0.37353(10) 0.57566(10) 0.0236(4) Uani 1 1 d . . .
H7A H 0.4956 0.3388 0.5527 0.028 Uiso 1 1 calc R . .
C8 C 0.57338(9) 0.38956(11) 0.55336(11) 0.0284(4) Uani 1 1 d . . .
H8A H 0.5895 0.3658 0.5151 0.034 Uiso 1 1 calc R . .
C9 C 0.60591(9) 0.44007(12) 0.58650(12) 0.0312(5) Uani 1 1 d . . .
H9A H 0.6443 0.4506 0.5709 0.037 Uiso 1 1 calc R . .
C10 C 0.58303(10) 0.47525(12) 0.64199(12) 0.0314(5) Uani 1 1 d . . .
H10A H 0.6052 0.5101 0.6644 0.038 Uiso 1 1 calc R . .
C11 C 0.52685(9) 0.45886(10) 0.66466(10) 0.0233(4) Uani 1 1 d . . .
H11A H 0.5110 0.4826 0.7031 0.028 Uiso 1 1 calc R . .
C12 C 0.49361(8) 0.40843(9) 0.63204(9) 0.0185(3) Uani 1 1 d . . .
C13 C 0.44225(9) 0.29958(9) 0.70541(10) 0.0216(4) Uani 1 1 d . . .
H13A H 0.4060 0.2755 0.7189 0.026 Uiso 1 1 calc R . .
H13B H 0.4630 0.2715 0.6708 0.026 Uiso 1 1 calc R . .
C14 C 0.48183(8) 0.31215(10) 0.76931(10) 0.0217(4) Uani 1 1 d . . .
H14A H 0.5201 0.3309 0.7549 0.026 Uiso 1 1 calc R . .
H14B H 0.4892 0.2689 0.7944 0.026 Uiso 1 1 calc R . .
C15 C 0.39930(9) 0.31869(10) 0.88126(11) 0.0252(4) Uani 1 1 d . . .
H15A H 0.3819 0.3477 0.9176 0.030 Uiso 1 1 calc R . .
H15B H 0.3665 0.3004 0.8523 0.030 Uiso 1 1 calc R . .
C16 C 0.43034(10) 0.25927(11) 0.91704(11) 0.0289(4) Uani 1 1 d . . .
H16A H 0.4062 0.2426 0.9552 0.043 Uiso 1 1 calc R . .
H16B H 0.4686 0.2743 0.9357 0.043 Uiso 1 1 calc R . .
H16C H 0.4361 0.2227 0.8833 0.043 Uiso 1 1 calc R . .
C17 C 0.50202(9) 0.40447(11) 0.88596(10) 0.0249(4) Uani 1 1 d . . .
H17A H 0.4846 0.4408 0.9147 0.030 Uiso 1 1 calc R . .
H17B H 0.5136 0.3670 0.9178 0.030 Uiso 1 1 calc R . .
C18 C 0.55751(9) 0.43257(11) 0.85353(12) 0.0275(4) Uani 1 1 d . . .
H18A H 0.5851 0.4470 0.8905 0.041 Uiso 1 1 calc R . .
H18B H 0.5473 0.4716 0.8240 0.041 Uiso 1 1 calc R . .
H18C H 0.5758 0.3972 0.8252 0.041 Uiso 1 1 calc R . .
C19 C 0.36355(9) 0.46355(10) 0.98332(10) 0.0235(4) Uani 1 1 d . . .
H19A H 0.4020 0.4823 0.9876 0.028 Uiso 1 1 calc R . .
C20 C 0.34065(11) 0.42631(11) 1.03802(11) 0.0315(5) Uani 1 1 d . . .
H20A H 0.3632 0.4200 1.0797 0.038 Uiso 1 1 calc R . .
C21 C 0.28493(12) 0.39850(12) 1.03159(12) 0.0371(5) Uani 1 1 d . . .
H21A H 0.2698 0.3720 1.0685 0.045 Uiso 1 1 calc R . .
C22 C 0.25128(11) 0.40900(13) 0.97212(12) 0.0362(5) Uani 1 1 d . . .
H22A H 0.2129 0.3900 0.9685 0.043 Uiso 1 1 calc R . .
C23 C 0.27304(9) 0.44719(11) 0.91735(11) 0.0267(4) Uani 1 1 d . . .
H23A H 0.2492 0.4553 0.8770 0.032 Uiso 1 1 calc R . .
C24 C 0.33021(8) 0.47353(10) 0.92191(9) 0.0199(3) Uani 1 1 d . . .
C25 C 0.46920(8) 0.57831(10) 0.84470(10) 0.0226(4) Uani 1 1 d . . .
H25A H 0.4774 0.5485 0.8071 0.027 Uiso 1 1 calc R . .
C26 C 0.51087(10) 0.62651(11) 0.86524(11) 0.0292(4) Uani 1 1 d . . .
H26A H 0.5474 0.6294 0.8422 0.035 Uiso 1 1 calc R . .
C27 C 0.49849(10) 0.67007(11) 0.91949(11) 0.0288(4) Uani 1 1 d . . .
H27A H 0.5269 0.7029 0.9340 0.035 Uiso 1 1 calc R . .
C28 C 0.44495(10) 0.66638(10) 0.95299(10) 0.0252(4) Uani 1 1 d . . .
H28A H 0.4366 0.6970 0.9897 0.030 Uiso 1 1 calc R . .
C29 C 0.40361(9) 0.61794(10) 0.93276(9) 0.0203(3) Uani 1 1 d . . .
H29A H 0.3671 0.6153 0.9558 0.024 Uiso 1 1 calc R . .
C30 C 0.41576(8) 0.57316(9) 0.87846(9) 0.0171(3) Uani 1 1 d . . .
C31 C 0.30385(8) 0.56897(10) 0.81020(10) 0.0217(4) Uani 1 1 d . . .
H31A H 0.2675 0.5428 0.8001 0.026 Uiso 1 1 calc R . .
H31B H 0.2947 0.6053 0.8440 0.026 Uiso 1 1 calc R . .
C32 C 0.32761(9) 0.59964(10) 0.74316(10) 0.0231(4) Uani 1 1 d . . .
H32A H 0.3601 0.6315 0.7543 0.028 Uiso 1 1 calc R . .
H32B H 0.2961 0.6250 0.7181 0.028 Uiso 1 1 calc R . .
C33 C 0.28757(8) 0.50338(10) 0.64084(10) 0.0221(4) Uani 1 1 d . . .
H33A H 0.2958 0.4598 0.6172 0.027 Uiso 1 1 calc R . .
H33B H 0.2563 0.4948 0.6750 0.027 Uiso 1 1 calc R . .
C34 C 0.26376(11) 0.55387(13) 0.58623(13) 0.0380(5) Uani 1 1 d . . .
H34A H 0.2248 0.5390 0.5696 0.057 Uiso 1 1 calc R . .
H34B H 0.2906 0.5558 0.5470 0.057 Uiso 1 1 calc R . .
H34C H 0.2607 0.5991 0.6073 0.057 Uiso 1 1 calc R . .
C35 C 0.40107(9) 0.57087(10) 0.62490(10) 0.0237(4) Uani 1 1 d . . .
H35A H 0.4171 0.5353 0.5941 0.028 Uiso 1 1 calc R . .
H35B H 0.3763 0.6013 0.5956 0.028 Uiso 1 1 calc R . .
C36 C 0.45254(9) 0.61234(11) 0.65501(12) 0.0288(4) Uani 1 1 d . . .
H36A H 0.4772 0.6283 0.6170 0.043 Uiso 1 1 calc R . .
H36B H 0.4761 0.5838 0.6868 0.043 Uiso 1 1 calc R . .
H36C H 0.4373 0.6515 0.6805 0.043 Uiso 1 1 calc R . .
C37 C 0.27594(8) 0.35937(10) 0.77139(11) 0.0234(4) Uani 1 1 d . . .
C38 C 0.22444(10) 0.31801(13) 0.78635(16) 0.0411(6) Uani 1 1 d . . .
H38A H 0.2358 0.2809 0.8179 0.062 Uiso 1 1 calc R . .
H38B H 0.2083 0.2990 0.7428 0.062 Uiso 1 1 calc R . .
H38C H 0.1946 0.3463 0.8084 0.062 Uiso 1 1 calc R . .
C39 C 0.06143(9) 0.59634(11) 0.44404(10) 0.0260(4) Uani 1 1 d . . .
H39A H 0.0583 0.5499 0.4310 0.031 Uiso 1 1 calc R . .
C40 C 0.02141(10) 0.62416(12) 0.48961(11) 0.0301(4) Uani 1 1 d . . .
H40A H -0.0093 0.5968 0.5074 0.036 Uiso 1 1 calc R . .
C41 C 0.02597(10) 0.69167(12) 0.50934(11) 0.0309(5) Uani 1 1 d . . .
H41A H -0.0018 0.7106 0.5401 0.037 Uiso 1 1 calc R . .
C42 C 0.07086(9) 0.73143(11) 0.48434(10) 0.0275(4) Uani 1 1 d . . .
H42A H 0.0745 0.7774 0.4988 0.033 Uiso 1 1 calc R . .
C43 C 0.11092(9) 0.70437(10) 0.43792(10) 0.0230(4) Uani 1 1 d . . .
H43A H 0.1414 0.7321 0.4202 0.028 Uiso 1 1 calc R . .
C44 C 0.10638(8) 0.63646(10) 0.41732(9) 0.0206(4) Uani 1 1 d . . .
C45 C 0.24923(9) 0.66834(11) 0.41916(11) 0.0273(4) Uani 1 1 d . . .
H45A H 0.2346 0.6502 0.4613 0.033 Uiso 1 1 calc R . .
C46 C 0.30027(10) 0.70724(12) 0.42025(13) 0.0359(5) Uani 1 1 d . . .
H46A H 0.3203 0.7161 0.4632 0.043 Uiso 1 1 calc R . .
C47 C 0.32199(10) 0.73312(12) 0.35881(15) 0.0400(6) Uani 1 1 d . . .
H47A H 0.3573 0.7589 0.3598 0.048 Uiso 1 1 calc R . .
C48 C 0.29291(11) 0.72189(12) 0.29652(14) 0.0382(5) Uani 1 1 d . . .
H48A H 0.3078 0.7401 0.2546 0.046 Uiso 1 1 calc R . .
C49 C 0.24135(9) 0.68360(10) 0.29520(11) 0.0263(4) Uani 1 1 d . . .
H49A H 0.2210 0.6763 0.2522 0.032 Uiso 1 1 calc R . .
C50 C 0.21935(8) 0.65593(10) 0.35590(10) 0.0197(3) Uani 1 1 d . . .
C51 C 0.18146(9) 0.52121(10) 0.38731(10) 0.0230(4) Uani 1 1 d . . .
H51A H 0.2037 0.5287 0.4315 0.028 Uiso 1 1 calc R . .
H51B H 0.1481 0.4903 0.3965 0.028 Uiso 1 1 calc R . .
C52 C 0.22148(8) 0.49049(10) 0.33253(10) 0.0230(4) Uani 1 1 d . . .
H52A H 0.2318 0.4432 0.3454 0.028 Uiso 1 1 calc R . .
H52B H 0.2583 0.5172 0.3298 0.028 Uiso 1 1 calc R . .
C53 C 0.14513(8) 0.40888(9) 0.24690(11) 0.0227(4) Uani 1 1 d . . .
H53A H 0.1280 0.4014 0.2933 0.027 Uiso 1 1 calc R . .
H53B H 0.1122 0.4108 0.2125 0.027 Uiso 1 1 calc R . .
C54 C 0.18353(9) 0.34769(11) 0.22976(16) 0.0389(6) Uani 1 1 d . . .
H54A H 0.1615 0.3057 0.2378 0.058 Uiso 1 1 calc R . .
H54B H 0.2190 0.3482 0.2596 0.058 Uiso 1 1 calc R . .
H54C H 0.1948 0.3499 0.1808 0.058 Uiso 1 1 calc R . .
C55 C 0.23924(8) 0.48709(10) 0.18211(10) 0.0206(4) Uani 1 1 d . . .
H55A H 0.2596 0.4428 0.1870 0.025 Uiso 1 1 calc R . .
H55B H 0.2199 0.4879 0.1355 0.025 Uiso 1 1 calc R . .
C56 C 0.28546(9) 0.54342(11) 0.18504(12) 0.0287(4) Uani 1 1 d . . .
H56A H 0.3106 0.5401 0.1443 0.043 Uiso 1 1 calc R . .
H56B H 0.3096 0.5385 0.2276 0.043 Uiso 1 1 calc R . .
H56C H 0.2658 0.5878 0.1851 0.043 Uiso 1 1 calc R . .
C57 C 0.01534(8) 0.44509(11) 0.12654(10) 0.0230(4) Uani 1 1 d . . .
H57A H -0.0128 0.4713 0.1507 0.028 Uiso 1 1 calc R . .
C58 C 0.00378(9) 0.37716(11) 0.11085(11) 0.0288(4) Uani 1 1 d . . .
H58A H -0.0323 0.3572 0.1244 0.035 Uiso 1 1 calc R . .
C59 C 0.04449(10) 0.33877(11) 0.07563(12) 0.0302(5) Uani 1 1 d . . .
H59A H 0.0366 0.2923 0.0659 0.036 Uiso 1 1 calc R . .
C60 C 0.09676(9) 0.36753(11) 0.05449(11) 0.0281(4) Uani 1 1 d . . .
H60A H 0.1242 0.3412 0.0294 0.034 Uiso 1 1 calc R . .
C61 C 0.10884(9) 0.43524(10) 0.07018(10) 0.0232(4) Uani 1 1 d . . .
H61A H 0.1448 0.4549 0.0560 0.028 Uiso 1 1 calc R . .
C62 C 0.06843(8) 0.47451(10) 0.10665(9) 0.0197(3) Uani 1 1 d . . .
C63 C 0.17851(8) 0.63818(11) 0.08447(10) 0.0242(4) Uani 1 1 d . . .
H63A H 0.1860 0.6487 0.1321 0.029 Uiso 1 1 calc R . .
C64 C 0.21315(9) 0.66710(12) 0.03406(12) 0.0304(5) Uani 1 1 d . . .
H64A H 0.2437 0.6979 0.0468 0.036 Uiso 1 1 calc R . .
C65 C 0.20277(9) 0.65059(12) -0.03529(12) 0.0296(4) Uani 1 1 d . . .
H65A H 0.2269 0.6696 -0.0701 0.035 Uiso 1 1 calc R . .
C66 C 0.15776(10) 0.60680(11) -0.05442(11) 0.0286(4) Uani 1 1 d . . .
H66A H 0.1511 0.5959 -0.1021 0.034 Uiso 1 1 calc R . .
C67 C 0.12233(9) 0.57870(10) -0.00375(10) 0.0235(4) Uani 1 1 d . . .
H67A H 0.0910 0.5492 -0.0170 0.028 Uiso 1 1 calc R . .
C68 C 0.13268(8) 0.59370(9) 0.06655(9) 0.0181(3) Uani 1 1 d . . .
C69 C 0.01765(8) 0.60865(10) 0.12259(10) 0.0224(4) Uani 1 1 d . . .
H69A H 0.0054 0.6095 0.0728 0.027 Uiso 1 1 calc R . .
H69B H -0.0142 0.5877 0.1497 0.027 Uiso 1 1 calc R . .
C70 C 0.03041(9) 0.68080(10) 0.14872(10) 0.0228(4) Uani 1 1 d . . .
H70A H -0.0064 0.7076 0.1490 0.027 Uiso 1 1 calc R . .
H70B H 0.0584 0.7036 0.1174 0.027 Uiso 1 1 calc R . .
C71 C -0.00093(8) 0.67458(10) 0.29558(10) 0.0231(4) Uani 1 1 d . . .
H71A H -0.0159 0.6274 0.2979 0.028 Uiso 1 1 calc R . .
H71B H 0.0132 0.6872 0.3430 0.028 Uiso 1 1 calc R . .
C72 C -0.05214(10) 0.72112(12) 0.27552(12) 0.0325(5) Uani 1 1 d . . .
H72A H -0.0805 0.7219 0.3133 0.049 Uiso 1 1 calc R . .
H72B H -0.0714 0.7041 0.2329 0.049 Uiso 1 1 calc R . .
H72C H -0.0374 0.7672 0.2675 0.049 Uiso 1 1 calc R . .
C73 C 0.09386(10) 0.76049(10) 0.25322(11) 0.0258(4) Uani 1 1 d . . .
H73A H 0.0610 0.7927 0.2600 0.031 Uiso 1 1 calc R . .
H73B H 0.1169 0.7587 0.2975 0.031 Uiso 1 1 calc R . .
C74 C 0.13354(10) 0.78980(11) 0.19725(12) 0.0329(5) Uani 1 1 d . . .
H74A H 0.1491 0.8338 0.2128 0.049 Uiso 1 1 calc R . .
H74B H 0.1107 0.7959 0.1539 0.049 Uiso 1 1 calc R . .
H74C H 0.1662 0.7585 0.1892 0.049 Uiso 1 1 calc R . .
C75 C 0.02234(8) 0.47888(10) 0.30270(10) 0.0210(4) Uani 1 1 d . . .
C76 C -0.01552(9) 0.42416(12) 0.32624(12) 0.0313(5) Uani 1 1 d . . .
H76A H -0.0443 0.4129 0.2893 0.047 Uiso 1 1 calc R . .
H76B H -0.0362 0.4388 0.3680 0.047 Uiso 1 1 calc R . .
H76C H 0.0084 0.3840 0.3373 0.047 Uiso 1 1 calc R . .
C77 C 0.15610(14) 0.38702(16) 0.60417(17) 0.0566(8) Uani 1 1 d . C .
H77A H 0.1542 0.3841 0.6550 0.085 Uiso 1 1 calc R . .
H77B H 0.1971 0.3930 0.5906 0.085 Uiso 1 1 calc R . .
H77C H 0.1404 0.3451 0.5834 0.085 Uiso 1 1 calc R . .
C78 C 0.12206(14) 0.44346(16) 0.58014(15) 0.0508(7) Uani 1 1 d . . .

loop_
_atom_site_aniso_label
_atom_site_aniso_U_11
_atom_site_aniso_U_22
_atom_site_aniso_U_33
_atom_site_aniso_U_23
_atom_site_aniso_U_13
_atom_site_aniso_U_12
Co1 0.01400(10) 0.01377(11) 0.01370(10) -0.00037(8) 0.00031(8) 0.00006(8)
Co2 0.01514(10) 0.01376(11) 0.01535(10) 0.00065(8) 0.00059(8) 0.00221(8)
B1 0.0200(10) 0.0303(13) 0.0320(12) -0.0043(9) -0.0018(9) -0.0018(9)
F1 0.0290(7) 0.0480(9) 0.0592(10) -0.0093(7) -0.0124(7) -0.0075(6)
F2 0.0635(10) 0.0315(8) 0.0419(8) -0.0052(6) -0.0135(7) 0.0059(7)
F3 0.0214(6) 0.0631(10) 0.0530(9) -0.0035(8) 0.0070(6) 0.0017(6)
F4 0.0544(9) 0.0529(10) 0.0374(8) 0.0076(7) 0.0035(7) -0.0042(8)
B2 0.0282(12) 0.0434(16) 0.0318(13) -0.0109(11) 0.0055(10) -0.0090(11)
F5 0.090(2) 0.0425(13) 0.0551(13) 0.0075(10) 0.0256(17) 0.0003(15)
F6 0.0315(10) 0.086(2) 0.0495(14) -0.0079(13) 0.0073(9) 0.0030(13)
F7 0.129(3) 0.035(3) 0.0362(18) 0.0083(18) -0.0087(18) -0.005(2)
F8 0.027(2) 0.102(3) 0.0439(16) 0.007(2) -0.0118(12) -0.0147(19)
F5' 0.090(2) 0.0425(13) 0.0551(13) 0.0075(10) 0.0256(17) 0.0003(15)
F6' 0.0315(10) 0.086(2) 0.0495(14) -0.0079(13) 0.0073(9) 0.0030(13)
F7' 0.129(3) 0.035(3) 0.0362(18) 0.0083(18) -0.0087(18) -0.005(2)
F8' 0.027(2) 0.102(3) 0.0439(16) 0.007(2) -0.0118(12) -0.0147(19)
B3 0.0203(9) 0.0224(10) 0.0200(9) 0.0012(8) 0.0000(8) 0.0049(8)
F9 0.0337(8) 0.0286(8) 0.0799(13) 0.0153(8) 0.0079(8) -0.0015(6)
F10 0.0288(7) 0.0363(9) 0.0473(9) -0.0192(7) -0.0031(7) 0.0111(7)
F11 0.0404(9) 0.0784(14) 0.0193(7) 0.0043(7) -0.0008(6) 0.0131(9)
F12 0.0171(6) 0.0476(13) 0.0327(10) -0.0011(7) -0.0009(6) 0.0019(7)
F9' 0.0337(8) 0.0286(8) 0.0799(13) 0.0153(8) 0.0079(8) -0.0015(6)
F10' 0.0288(7) 0.0363(9) 0.0473(9) -0.0192(7) -0.0031(7) 0.0111(7)
F11' 0.0404(9) 0.0784(14) 0.0193(7) 0.0043(7) -0.0008(6) 0.0131(9)
F12' 0.0171(6) 0.0476(13) 0.0327(10) -0.0011(7) -0.0009(6) 0.0019(7)
B4 0.0460(15) 0.0256(12) 0.0287(12) -0.0024(9) -0.0080(11) 0.0048(11)
F13 0.0327(7) 0.0495(9) 0.0289(7) 0.0087(6) -0.0071(5) -0.0045(6)
F14 0.0628(11) 0.0735(13) 0.0777(12) -0.0467(10) -0.0388(10) 0.0428(10)
F15 0.0336(7) 0.0253(7) 0.0466(8) -0.0055(6) -0.0022(6) -0.0006(5)
F16 0.1312(17) 0.0340(9) 0.0287(8) -0.0012(6) 0.0061(9) -0.0263(10)
N1 0.0178(7) 0.0198(8) 0.0197(7) -0.0009(6) -0.0008(6) 0.0019(6)
N2 0.0177(7) 0.0200(8) 0.0200(7) 0.0004(6) 0.0004(6) 0.0028(6)
N3 0.116(6) 0.047(4) 0.071(3) -0.001(3) -0.022(3) 0.016(3)
N3' 0.116(6) 0.047(4) 0.071(3) -0.001(3) -0.022(3) 0.016(3)
P1 0.0185(2) 0.0153(2) 0.0155(2) -0.00188(16) 0.00088(16) 0.00027(16)
P2 0.0165(2) 0.0167(2) 0.0170(2) 0.00205(16) 0.00018(16) 0.00055(16)
P3 0.01577(19) 0.0174(2) 0.01456(19) -0.00129(16) 0.00081(16) 0.00090(16)
P4 0.0196(2) 0.0157(2) 0.0155(2) 0.00034(16) -0.00132(16) 0.00160(17)
P5 0.0194(2) 0.0171(2) 0.0149(2) 0.00115(16) 0.00039(16) 0.00169(17)
P6 0.01495(19) 0.0144(2) 0.0213(2) 0.00026(16) -0.00051(16) 0.00193(16)
P7 0.01479(19) 0.0183(2) 0.0167(2) -0.00103(16) 0.00026(16) 0.00214(16)
P8 0.0215(2) 0.0171(2) 0.0167(2) 0.00142(16) 0.00192(17) 0.00607(17)
C1 0.0259(9) 0.0266(10) 0.0295(10) -0.0060(8) -0.0011(8) -0.0008(8)
C2 0.0268(10) 0.0343(12) 0.0434(13) -0.0109(10) -0.0066(9) -0.0043(9)
C3 0.0325(11) 0.0393(13) 0.0374(12) -0.0125(10) -0.0145(10) 0.0046(10)
C4 0.0400(12) 0.0328(12) 0.0236(10) -0.0056(8) -0.0084(9) 0.0080(10)
C5 0.0285(10) 0.0228(10) 0.0217(9) -0.0050(7) -0.0018(7) 0.0036(8)
C6 0.0235(9) 0.0212(9) 0.0202(8) -0.0062(7) -0.0011(7) 0.0028(7)
C7 0.0301(10) 0.0209(9) 0.0198(8) -0.0019(7) 0.0042(7) 0.0033(8)
C8 0.0307(10) 0.0298(11) 0.0250(10) 0.0012(8) 0.0118(8) 0.0070(9)
C9 0.0247(10) 0.0349(12) 0.0344(11) 0.0042(9) 0.0126(9) 0.0004(9)
C10 0.0278(10) 0.0318(12) 0.0350(11) -0.0038(9) 0.0061(9) -0.0067(9)
C11 0.0246(9) 0.0231(10) 0.0223(9) -0.0041(7) 0.0052(7) -0.0008(7)
C12 0.0198(8) 0.0175(8) 0.0184(8) 0.0014(6) 0.0021(6) 0.0021(7)
C13 0.0273(9) 0.0154(8) 0.0221(9) 0.0006(7) 0.0022(7) 0.0007(7)
C14 0.0217(8) 0.0204(9) 0.0232(9) 0.0031(7) 0.0023(7) 0.0050(7)
C15 0.0274(9) 0.0193(9) 0.0292(10) 0.0068(7) 0.0091(8) 0.0003(8)
C16 0.0340(11) 0.0263(11) 0.0262(10) 0.0087(8) -0.0074(8) -0.0081(9)
C17 0.0232(9) 0.0279(10) 0.0233(9) 0.0039(7) -0.0064(7) -0.0018(8)
C18 0.0212(9) 0.0253(10) 0.0359(11) 0.0001(8) -0.0032(8) -0.0014(8)
C19 0.0277(9) 0.0244(10) 0.0184(8) 0.0001(7) 0.0027(7) -0.0004(8)
C20 0.0486(13) 0.0270(11) 0.0192(9) 0.0001(8) 0.0063(9) -0.0006(10)
C21 0.0555(15) 0.0284(12) 0.0282(11) -0.0021(9) 0.0207(11) -0.0102(11)
C22 0.0363(12) 0.0377(13) 0.0353(12) -0.0089(10) 0.0181(10) -0.0151(10)
C23 0.0247(9) 0.0304(11) 0.0252(9) -0.0070(8) 0.0089(8) -0.0035(8)
C24 0.0208(8) 0.0204(9) 0.0185(8) -0.0028(7) 0.0047(7) -0.0007(7)
C25 0.0247(9) 0.0233(9) 0.0200(8) -0.0008(7) 0.0019(7) -0.0019(7)
C26 0.0291(10) 0.0312(11) 0.0274(10) 0.0023(8) 0.0025(8) -0.0097(9)
C27 0.0379(11) 0.0245(10) 0.0239(9) 0.0030(8) -0.0042(8) -0.0115(9)
C28 0.0391(11) 0.0183(9) 0.0181(8) -0.0011(7) -0.0049(8) 0.0001(8)
C29 0.0251(9) 0.0198(9) 0.0160(8) -0.0010(6) -0.0005(7) 0.0027(7)
C30 0.0200(8) 0.0151(8) 0.0162(7) 0.0010(6) -0.0012(6) 0.0004(6)
C31 0.0201(8) 0.0239(10) 0.0210(8) -0.0035(7) -0.0003(7) 0.0070(7)
C32 0.0284(9) 0.0194(9) 0.0214(9) 0.0000(7) -0.0032(7) 0.0067(7)
C33 0.0226(9) 0.0237(10) 0.0199(8) -0.0007(7) -0.0039(7) 0.0008(7)
C34 0.0406(13) 0.0383(13) 0.0344(12) 0.0081(10) -0.0167(10) 0.0000(10)
C35 0.0270(9) 0.0221(9) 0.0222(9) 0.0051(7) 0.0015(7) -0.0012(7)
C36 0.0266(10) 0.0250(10) 0.0348(11) 0.0055(8) -0.0021(8) -0.0026(8)
C37 0.0204(8) 0.0199(9) 0.0298(10) -0.0017(7) -0.0025(7) 0.0003(7)
C38 0.0234(10) 0.0295(12) 0.0707(18) 0.0023(12) 0.0044(11) -0.0098(9)
C39 0.0316(10) 0.0270(10) 0.0195(9) 0.0028(7) 0.0026(8) -0.0018(8)
C40 0.0301(10) 0.0391(13) 0.0213(9) 0.0046(8) 0.0074(8) -0.0011(9)
C41 0.0327(11) 0.0395(13) 0.0209(9) -0.0011(8) 0.0056(8) 0.0096(9)
C42 0.0328(10) 0.0302(11) 0.0196(9) -0.0029(8) 0.0012(8) 0.0073(9)
C43 0.0256(9) 0.0250(10) 0.0184(8) -0.0001(7) 0.0012(7) 0.0023(8)
C44 0.0239(9) 0.0240(9) 0.0141(7) 0.0019(6) 0.0020(7) 0.0029(7)
C45 0.0256(9) 0.0298(11) 0.0262(10) -0.0058(8) -0.0047(8) 0.0068(8)
C46 0.0264(10) 0.0329(12) 0.0480(14) -0.0181(10) -0.0119(10) 0.0061(9)
C47 0.0246(10) 0.0307(12) 0.0649(17) -0.0182(12) 0.0050(11) -0.0053(9)
C48 0.0398(13) 0.0271(12) 0.0483(14) -0.0067(10) 0.0158(11) -0.0110(10)
C49 0.0309(10) 0.0210(10) 0.0271(10) -0.0033(7) 0.0038(8) -0.0040(8)
C50 0.0206(8) 0.0185(9) 0.0200(8) -0.0034(7) -0.0004(7) 0.0027(7)
C51 0.0281(9) 0.0211(9) 0.0197(8) 0.0049(7) -0.0015(7) 0.0033(7)
C52 0.0227(9) 0.0203(9) 0.0259(9) 0.0021(7) -0.0048(7) 0.0047(7)
C53 0.0181(8) 0.0154(9) 0.0347(10) 0.0033(7) -0.0003(7) 0.0011(7)
C54 0.0219(10) 0.0136(9) 0.0810(19) -0.0018(11) -0.0027(11) 0.0017(8)
C55 0.0162(8) 0.0205(9) 0.0252(9) -0.0024(7) 0.0021(7) 0.0027(7)
C56 0.0195(9) 0.0302(11) 0.0368(11) -0.0022(9) 0.0051(8) -0.0024(8)
C57 0.0187(8) 0.0274(10) 0.0230(9) 0.0011(7) -0.0009(7) -0.0022(7)
C58 0.0229(9) 0.0320(11) 0.0314(11) 0.0028(9) -0.0011(8) -0.0094(8)
C59 0.0324(11) 0.0213(10) 0.0367(11) -0.0027(8) -0.0032(9) -0.0086(8)
C60 0.0293(10) 0.0218(10) 0.0332(11) -0.0053(8) 0.0016(8) -0.0017(8)
C61 0.0214(9) 0.0213(9) 0.0270(9) -0.0048(7) 0.0026(7) -0.0019(7)
C62 0.0191(8) 0.0206(9) 0.0193(8) -0.0007(7) -0.0024(7) -0.0016(7)
C63 0.0197(8) 0.0294(11) 0.0234(9) -0.0037(8) -0.0021(7) -0.0028(8)
C64 0.0200(9) 0.0342(12) 0.0371(12) -0.0013(9) 0.0022(8) -0.0067(8)
C65 0.0269(10) 0.0310(11) 0.0313(11) 0.0004(9) 0.0126(8) 0.0005(8)
C66 0.0375(11) 0.0279(11) 0.0206(9) -0.0034(8) 0.0068(8) 0.0003(9)
C67 0.0268(9) 0.0238(10) 0.0199(8) -0.0031(7) -0.0008(7) -0.0041(8)
C68 0.0166(7) 0.0187(9) 0.0189(8) -0.0008(6) 0.0010(6) 0.0006(6)
C69 0.0174(8) 0.0287(10) 0.0211(9) 0.0009(7) -0.0002(7) 0.0047(7)
C70 0.0242(9) 0.0246(10) 0.0196(8) 0.0029(7) 0.0016(7) 0.0103(7)
C71 0.0215(8) 0.0249(10) 0.0229(9) 0.0019(7) 0.0042(7) 0.0064(7)
C72 0.0290(10) 0.0354(12) 0.0332(11) 0.0016(9) 0.0058(9) 0.0151(9)
C73 0.0340(10) 0.0172(9) 0.0263(10) 0.0001(7) 0.0030(8) 0.0056(8)
C74 0.0397(12) 0.0221(10) 0.0373(12) 0.0035(9) 0.0085(10) -0.0012(9)
C75 0.0178(8) 0.0242(10) 0.0211(8) 0.0007(7) 0.0008(7) 0.0030(7)
C76 0.0265(10) 0.0310(11) 0.0364(11) 0.0114(9) -0.0009(9) -0.0070(9)
C77 0.0588(18) 0.0521(18) 0.0585(19) -0.0164(14) -0.0108(15) 0.0101(15)
C78 0.0573(17) 0.0524(18) 0.0425(15) 0.0022(13) 0.0008(13) 0.0076(14)

loop_
_atom_type_symbol
_atom_type_description
_atom_type_scat_dispersion_real
_atom_type_scat_dispersion_imag
_atom_type_scat_source
C C 0.0033 0.0016 'International Tables Vol C Tables 4.2.6.8 and 6.1.1.4'
H H 0.0000 0.0000 'International Tables Vol C Tables 4.2.6.8 and 6.1.1.4'
B B 0.0013 0.0007 'International Tables Vol C Tables 4.2.6.8 and 6.1.1.4'
N N 0.0061 0.0033 'International Tables Vol C Tables 4.2.6.8 and 6.1.1.4'
F F 0.0171 0.0103 'International Tables Vol C Tables 4.2.6.8 and 6.1.1.4'
P P 0.1023 0.0942 'International Tables Vol C Tables 4.2.6.8 and 6.1.1.4'
Co Co 0.3494 0.9721 'International Tables Vol C Tables 4.2.6.8 and 6.1.1.4'

loop_
_geom_angle_atom_site_label_1
_geom_angle_atom_site_label_2
_geom_angle_atom_site_label_3
_geom_angle
N1 Co1 P3 91.03(5)
N1 Co1 P1 91.43(5)
P3 Co1 P1 177.47(2)
N1 Co1 P4 96.18(5)
P3 Co1 P4 84.483(18)
P1 Co1 P4 94.663(19)
N1 Co1 P2 94.38(5)
P3 Co1 P2 95.756(19)
P1 Co1 P2 84.646(18)
P4 Co1 P2 169.42(2)
N2 Co2 P5 92.15(5)
N2 Co2 P7 91.72(5)
P5 Co2 P7 176.06(2)
N2 Co2 P6 91.07(5)
P5 Co2 P6 84.383(18)
P7 Co2 P6 94.822(19)
N2 Co2 P8 95.97(5)
P5 Co2 P8 95.297(19)
P7 Co2 P8 85.017(18)
P6 Co2 P8 172.95(2)
F3 B1 F1 110.26(19)
F3 B1 F2 110.2(2)
F1 B1 F2 109.11(18)
F3 B1 F4 108.71(19)
F1 B1 F4 109.3(2)
F2 B1 F4 109.22(19)
F8' B2 F7 106.9(8)
F8' B2 F5' 138.0(6)
F7 B2 F5' 111.2(5)
F8' B2 F6 107.1(7)
F7 B2 F6 122.1(5)
F5' B2 F6 66.0(3)
F8' B2 F8 19.7(6)
F7 B2 F8 116.4(5)
F5' B2 F8 120.7(4)
F6 B2 F8 111.3(3)
F8' B2 F6' 92.2(6)
F7 B2 F6' 86.6(5)
F5' B2 F6' 106.7(4)
F6 B2 F6' 46.9(2)
F8 B2 F6' 109.3(3)
F8' B2 F7' 109.9(9)
F7 B2 F7' 14.0(10)
F5' B2 F7' 103.2(9)
F6 B2 F7' 130.7(9)
F8 B2 F7' 114.7(10)
F6' B2 F7' 100.1(7)
F8' B2 F5 110.0(5)
F7 B2 F5 107.8(4)
F5' B2 F5 41.4(3)
F6 B2 F5 102.6(2)
F8 B2 F5 90.4(3)
F6' B2 F5 147.7(3)
F7' B2 F5 94.1(7)
F9' B3 F10' 116.0(8)
F9' B3 F12' 114.2(11)
F10' B3 F12' 104.3(14)
F9' B3 F10 127.6(6)
F10' B3 F10 31.5(6)
F12' B3 F10 114.2(12)
F9' B3 F12 120.6(6)
F10' B3 F12 110.5(7)
F12' B3 F12 15.8(8)
F10 B3 F12 111.5(2)
F9' B3 F11 57.2(7)
F10' B3 F11 133.6(7)
F12' B3 F11 120.6(12)
F10 B3 F11 110.74(17)
F12 B3 F11 110.22(19)
F9' B3 F9 49.4(7)
F10' B3 F9 80.0(7)
F12' B3 F9 94.0(8)
F10 B3 F9 108.61(18)
F12 B3 F9 109.15(17)
F11 B3 F9 106.50(19)
F9' B3 F11' 104.9(10)
F10' B3 F11' 111.0(8)
F12' B3 F11' 106.2(9)
F10 B3 F11' 79.5(6)
F12 B3 F11' 90.4(6)
F11 B3 F11' 47.8(7)
F9 B3 F11' 153.1(7)
F14 B4 F13 109.5(2)
F14 B4 F15 111.1(2)
F13 B4 F15 111.1(2)
F14 B4 F16 109.1(2)
F13 B4 F16 108.1(2)
F15 B4 F16 107.9(2)
C37 N1 Co1 172.56(16)
C75 N2 Co2 170.39(15)
C12 P1 C6 105.52(9)
C12 P1 C13 101.78(9)
C6 P1 C13 104.60(9)
C12 P1 Co1 116.43(6)
C6 P1 Co1 120.25(6)
C13 P1 Co1 106.08(6)
C15 P2 C14 103.93(9)
C15 P2 C17 103.80(10)
C14 P2 C17 105.38(9)
C15 P2 Co1 113.60(7)
C14 P2 Co1 108.34(6)
C17 P2 Co1 120.35(7)
C30 P3 C24 106.06(8)
C30 P3 C31 102.16(9)
C24 P3 C31 105.45(9)
C30 P3 Co1 115.43(6)
C24 P3 Co1 119.03(6)
C31 P3 Co1 106.98(6)
C35 P4 C33 106.16(9)
C35 P4 C32 104.81(10)
C33 P4 C32 102.70(9)
C35 P4 Co1 119.88(7)
C33 P4 Co1 112.33(7)
C32 P4 Co1 109.39(6)
C44 P5 C50 104.81(9)
C44 P5 C51 105.64(9)
C50 P5 C51 103.08(9)
C44 P5 Co2 119.14(6)
C50 P5 Co2 116.14(6)
C51 P5 Co2 106.43(7)
C55 P6 C53 106.58(9)
C55 P6 C52 105.87(9)
C53 P6 C52 102.15(9)
C55 P6 Co2 119.31(6)
C53 P6 Co2 112.26(6)
C52 P6 Co2 109.14(6)
C68 P7 C62 104.73(9)
C68 P7 C69 103.28(9)
C62 P7 C69 105.13(9)
C68 P7 Co2 115.87(6)
C62 P7 Co2 119.78(6)
C69 P7 Co2 106.38(6)
C71 P8 C73 102.71(10)
C71 P8 C70 105.47(9)
C73 P8 C70 104.50(9)
C71 P8 Co2 112.85(7)
C73 P8 Co2 121.80(7)
C70 P8 Co2 108.16(6)
C2 C1 C6 119.5(2)
C3 C2 C1 120.9(2)
C2 C3 C4 119.8(2)
C3 C4 C5 120.3(2)
C4 C5 C6 120.4(2)
C5 C6 C1 119.07(18)
C5 C6 P1 121.56(15)
C1 C6 P1 119.31(15)
C8 C7 C12 120.06(19)
C7 C8 C9 120.38(19)
C10 C9 C8 120.53(19)
C9 C10 C11 119.1(2)
C12 C11 C10 121.18(19)
C11 C12 C7 118.78(17)
C11 C12 P1 119.59(14)
C7 C12 P1 121.30(15)
C14 C13 P1 106.88(13)
C13 C14 P2 108.20(13)
C16 C15 P2 116.36(15)
C18 C17 P2 116.99(14)
C20 C19 C24 120.30(19)
C21 C20 C19 119.8(2)
C22 C21 C20 120.5(2)
C21 C22 C23 120.5(2)
C22 C23 C24 119.7(2)
C23 C24 C19 119.10(18)
C23 C24 P3 119.19(15)
C19 C24 P3 121.48(14)
C30 C25 C26 120.86(19)
C27 C26 C25 119.3(2)
C26 C27 C28 120.63(19)
C29 C28 C27 120.04(18)
C28 C29 C30 119.93(18)
C25 C30 C29 119.26(17)
C25 C30 P3 118.66(14)
C29 C30 P3 121.89(14)
C32 C31 P3 106.77(13)
C31 C32 P4 108.12(13)
C34 C33 P4 115.75(15)
C36 C35 P4 115.73(14)
N1 C37 C38 178.0(2)
C40 C39 C44 120.1(2)
C41 C40 C39 120.3(2)
C42 C41 C40 120.1(2)
C41 C42 C43 120.2(2)
C42 C43 C44 120.09(19)
C39 C44 C43 119.17(18)
C39 C44 P5 120.02(15)
C43 C44 P5 120.66(15)
C46 C45 C50 120.0(2)
C47 C46 C45 120.1(2)
C48 C47 C46 120.6(2)
C47 C48 C49 119.6(2)
C50 C49 C48 120.9(2)
C49 C50 C45 118.86(19)
C49 C50 P5 119.97(14)
C45 C50 P5 121.13(16)
C52 C51 P5 106.76(13)
C51 C52 P6 108.73(12)
C54 C53 P6 115.82(14)
C56 C55 P6 115.85(14)
C58 C57 C62 119.87(19)
C59 C58 C57 120.32(19)
C58 C59 C60 120.5(2)
C59 C60 C61 119.7(2)
C60 C61 C62 120.55(19)
C57 C62 C61 119.12(18)
C57 C62 P7 119.60(15)
C61 C62 P7 121.10(14)
C64 C63 C68 121.15(18)
C63 C64 C65 119.16(19)
C66 C65 C64 120.8(2)
C65 C66 C67 119.89(19)
C66 C67 C68 120.21(18)
C67 C68 C63 118.72(17)
C67 C68 P7 121.88(14)
C63 C68 P7 119.33(14)
C70 C69 P7 106.47(13)
C69 C70 P8 108.81(13)
C72 C71 P8 116.12(14)
C74 C73 P8 117.41(15)
N2 C75 C76 177.4(2)
N3' C78 N3 35.7(7)
N3' C78 C77 170.2(6)
N3 C78 C77 154.1(9)

loop_
_geom_bond_atom_site_label_1
_geom_bond_atom_site_label_2
_geom_bond_distance
Co1 N1 2.0128(16)
Co1 P3 2.2538(5)
Co1 P1 2.2543(5)
Co1 P4 2.2657(5)
Co1 P2 2.2898(5)
Co2 N2 2.0253(16)
Co2 P5 2.2439(5)
Co2 P7 2.2614(5)
Co2 P6 2.2732(5)
Co2 P8 2.2772(5)
B1 F3 1.378(3)
B1 F1 1.384(3)
B1 F2 1.387(3)
B1 F4 1.395(3)
B2 F8' 1.247(8)
B2 F7 1.308(7)
B2 F5' 1.314(6)
B2 F6 1.389(3)
B2 F8 1.424(4)
B2 F6' 1.429(5)
B2 F7' 1.443(10)
B2 F5 1.463(4)
B3 F9' 1.334(10)
B3 F10' 1.335(10)
B3 F12' 1.381(12)
B3 F10 1.381(3)
B3 F12 1.384(3)
B3 F11 1.385(2)
B3 F9 1.403(3)
B3 F11' 1.424(10)
B4 F14 1.371(3)
B4 F13 1.381(3)
B4 F15 1.384(3)
B4 F16 1.408(3)
N1 C37 1.139(2)
N2 C75 1.140(2)
N3 C78 1.259(15)
N3' C78 1.120(6)
P1 C12 1.8124(19)
P1 C6 1.8218(19)
P1 C13 1.8323(19)
P2 C15 1.830(2)
P2 C14 1.831(2)
P2 C17 1.8315(19)
P3 C30 1.8122(18)
P3 C24 1.8122(19)
P3 C31 1.8377(18)
P4 C35 1.825(2)
P4 C33 1.8318(19)
P4 C32 1.836(2)
P5 C44 1.8111(19)
P5 C50 1.8142(19)
P5 C51 1.8325(19)
P6 C55 1.8229(19)
P6 C53 1.8345(19)
P6 C52 1.8418(19)
P7 C68 1.8150(19)
P7 C62 1.8164(19)
P7 C69 1.8354(18)
P8 C71 1.8354(19)
P8 C73 1.838(2)
P8 C70 1.8386(19)
C1 C2 1.396(3)
C1 C6 1.403(3)
C2 C3 1.381(4)
C3 C4 1.382(3)
C4 C5 1.395(3)
C5 C6 1.396(3)
C7 C8 1.382(3)
C7 C12 1.402(3)
C8 C9 1.386(3)
C9 C10 1.381(3)
C10 C11 1.395(3)
C11 C12 1.389(3)
C13 C14 1.527(3)
C15 C16 1.523(3)
C17 C18 1.522(3)
C19 C20 1.390(3)
C19 C24 1.403(3)
C20 C21 1.383(3)
C21 C22 1.377(4)
C22 C23 1.391(3)
C23 C24 1.400(3)
C25 C30 1.392(3)
C25 C26 1.392(3)
C26 C27 1.382(3)
C27 C28 1.389(3)
C28 C29 1.389(3)
C29 C30 1.397(3)
C31 C32 1.530(3)
C33 C34 1.535(3)
C35 C36 1.531(3)
C37 C38 1.459(3)
C39 C40 1.387(3)
C39 C44 1.397(3)
C40 C41 1.385(3)
C41 C42 1.380(3)
C42 C43 1.392(3)
C43 C44 1.397(3)
C45 C46 1.390(3)
C45 C50 1.401(3)
C46 C47 1.385(4)
C47 C48 1.373(4)
C48 C49 1.393(3)
C49 C50 1.388(3)
C51 C52 1.529(3)
C53 C54 1.527(3)
C55 C56 1.527(3)
C57 C58 1.394(3)
C57 C62 1.398(3)
C58 C59 1.382(3)
C59 C60 1.384(3)
C60 C61 1.392(3)
C61 C62 1.399(3)
C63 C64 1.382(3)
C63 C68 1.399(3)
C64 C65 1.386(3)
C65 C66 1.382(3)
C66 C67 1.390(3)
C67 C68 1.397(3)
C69 C70 1.531(3)
C71 C72 1.525(3)
C73 C74 1.529(3)
C75 C76 1.456(3)
C77 C78 1.425(4)
